data_4506044
loop_
_publ_author_name
'Singh, Devendra'
'Baruah, Jubaraj B.'

_publ_section_title
;
 Metal(II) Complexes Derived from Conformation Flexible Cyclic Imide
 Tethered Carboxylic Acids: Syntheses, Supramolecular Structures, and
 Molecular Properties
;
_journal_issue 4
_journal_name_full 'Crystal Growth &amp; Design'
_journal_page_first 2109
_journal_paper_doi 10.1021/cg300113f
_journal_volume 12
_journal_year 2012
_chemical_formula_sum 'C55 H40 Co N5 O10'
_chemical_formula_weight 989.85
_chemical_name_systematic
; 
 ? 
;
_space_group_IT_number 14
_symmetry_cell_setting monoclinic
_symmetry_space_group_name_Hall '-P 2ybc'
_symmetry_space_group_name_H-M 'P 1 21/c 1'
_atom_sites_solution_hydrogens geom
_atom_sites_solution_primary direct
_atom_sites_solution_secondary difmap
_audit_creation_method SHELXL-97
_cell_angle_alpha 90.00
_cell_angle_beta 104.218(7)
_cell_angle_gamma 90.00
_cell_formula_units_Z 2
_cell_length_a 19.0706(19)
_cell_length_b 5.3626(5)
_cell_length_c 25.392(3)
_cell_measurement_reflns_used 1374
_cell_measurement_temperature 296(2)
_cell_measurement_theta_max 0.930
_cell_measurement_theta_min 0.893
_cell_volume 2517.2(5)
_computing_cell_refinement 'Bruker SMART'
_computing_data_collection 'Bruker SMART'
_computing_data_reduction 'Bruker SAINT'
_computing_molecular_graphics 'Bruker SHELXTL'
_computing_publication_material 'Bruker SHELXTL'
_computing_structure_refinement 'SHELXL-97 (Sheldrick, 1997)'
_computing_structure_solution 'SHELXS-97 (Sheldrick, 1990)'
_diffrn_ambient_temperature 296(2)
_diffrn_measured_fraction_theta_full 0.999
_diffrn_measured_fraction_theta_max 0.999
_diffrn_measurement_device_type 'CCD area detector'
_diffrn_measurement_method 'phi and omega scans'
_diffrn_radiation_monochromator graphite
_diffrn_radiation_source 'fine-focus sealed tube'
_diffrn_radiation_type MoK\a
_diffrn_radiation_wavelength 0.71073
_diffrn_reflns_av_R_equivalents 0.0620
_diffrn_reflns_av_sigmaI/netI 0.0300
_diffrn_reflns_limit_h_max 15
_diffrn_reflns_limit_h_min -15
_diffrn_reflns_limit_k_max 4
_diffrn_reflns_limit_k_min -4
_diffrn_reflns_limit_l_max 21
_diffrn_reflns_limit_l_min -21
_diffrn_reflns_number 13034
_diffrn_reflns_theta_full 17.16
_diffrn_reflns_theta_max 17.16
_diffrn_reflns_theta_min 1.10
_exptl_absorpt_coefficient_mu 0.404
_exptl_absorpt_correction_type none
_exptl_crystal_colour brown
_exptl_crystal_density_diffrn 1.306
_exptl_crystal_density_method 'not measured'
_exptl_crystal_description needles
_exptl_crystal_F_000 1024
_exptl_crystal_size_max 0.28
_exptl_crystal_size_mid 0.24
_exptl_crystal_size_min 0.18
_refine_diff_density_max 0.192
_refine_diff_density_min -0.144
_refine_diff_density_rms 0.040
_refine_ls_extinction_method none
_refine_ls_goodness_of_fit_ref 1.075
_refine_ls_hydrogen_treatment mixed
_refine_ls_matrix_type full
_refine_ls_number_parameters 372
_refine_ls_number_reflns 1515
_refine_ls_number_restraints 0
_refine_ls_restrained_S_all 1.075
_refine_ls_R_factor_all 0.0514
_refine_ls_R_factor_gt 0.0402
_refine_ls_shift/su_max 0.000
_refine_ls_shift/su_mean 0.000
_refine_ls_structure_factor_coef Fsqd
_refine_ls_weighting_details 'calc w=1/[\s^2^(Fo^2^)+(0.0708P)^2^+2.6588P] where P=(Fo^2^+2Fc^2^)/3'
_refine_ls_weighting_scheme calc
_refine_ls_wR_factor_gt 0.1048
_refine_ls_wR_factor_ref 0.1197
_reflns_number_gt 1262
_reflns_number_total 1515
_reflns_threshold_expression >2sigma(I)
_cod_data_source_file cg300113f_si_006.cif
_cod_data_source_block dev
_cod_depositor_comments
;
The following automatic conversions were performed:

'_symmetry_cell_setting' value 'Monoclinic' changed to 'monoclinic'
according to /home/saulius/struct/CIF-dictionaries/cif_core.dic
dictionary named 'cif_core.dic' version 2.4.1 from 2010-06-29.

Automatic conversion script
Id: cif_fix_values 1715 2011-07-08 13:25:40Z adriana 
;
_cod_original_cell_volume 2517.3(4)
_cod_original_sg_symbol_H-M P2(1)/c
_cod_database_code 4506044

loop_
_symmetry_equiv_pos_as_xyz
'x, y, z'
'-x, y+1/2, -z+1/2'
'-x, -y, -z'
'x, -y-1/2, z-1/2'

loop_
_atom_site_label
_atom_site_type_symbol
_atom_site_fract_x
_atom_site_fract_y
_atom_site_fract_z
_atom_site_U_iso_or_equiv
_atom_site_adp_type
_atom_site_occupancy
_atom_site_symmetry_multiplicity
_atom_site_calc_flag
_atom_site_refinement_flags
Co1 Co 0.5000 1.0000 1.0000 0.0506(6) Uani 1 2 d S
C3 C 0.6710(3) 0.6972(12) 0.8862(3) 0.0621(19) Uani 1 1 d .
H3A H 0.6201 0.6988 0.8675 0.075 Uiso 1 1 calc R
H3B H 0.6905 0.8622 0.8832 0.075 Uiso 1 1 calc R
C20 C 0.7593(4) 0.6140(12) 0.9751(2) 0.0580(19) Uani 1 1 d .
H20A H 0.7821 0.7755 0.9749 0.070 Uiso 1 1 calc R
H20B H 0.7642 0.5657 1.0127 0.070 Uiso 1 1 calc R
C4 C 0.7105(4) 0.5079(12) 0.8592(2) 0.063(2) Uani 1 1 d .
H4A H 0.6876 0.3462 0.8590 0.075 Uiso 1 1 calc R
H4B H 0.7062 0.5570 0.8218 0.075 Uiso 1 1 calc R
C5 C 0.7898(3) 0.4851(11) 0.8878(3) 0.0493(18) Uani 1 1 d .
H5 H 0.8123 0.6483 0.8860 0.059 Uiso 1 1 calc R
C6 C 0.8315(4) 0.2953(12) 0.8631(3) 0.067(2) Uani 1 1 d .
H6A H 0.8809 0.2874 0.8850 0.080 Uiso 1 1 calc R
H6B H 0.8099 0.1321 0.8640 0.080 Uiso 1 1 calc R
C2 C 0.6789(4) 0.6346(12) 0.9465(3) 0.0533(19) Uani 1 1 d .
H2 H 0.6567 0.4712 0.9484 0.064 Uiso 1 1 calc R
C19 C 0.7972(3) 0.4240(12) 0.9476(3) 0.063(2) Uani 1 1 d .
H19A H 0.7768 0.2603 0.9505 0.076 Uiso 1 1 calc R
H19B H 0.8481 0.4186 0.9662 0.076 Uiso 1 1 calc R
C16 C 0.8811(6) 0.604(2) 0.7441(6) 0.065(2) Uani 1 1 d .
O4 O 0.7493(3) 0.0533(13) 0.7749(3) 0.116(2) Uani 1 1 d .
C15 C 0.9240(6) 0.792(2) 0.7349(5) 0.091(3) Uani 1 1 d .
H15 H 0.9517 0.8793 0.7643 0.110 Uiso 1 1 calc R
C12 C 0.8416(7) 0.546(3) 0.6460(6) 0.104(4) Uani 1 1 d .
C7 C 0.7891(5) 0.2201(19) 0.7653(6) 0.078(3) Uani 1 1 d .
C13 C 0.8881(10) 0.740(3) 0.6403(7) 0.125(5) Uani 1 1 d .
H13 H 0.8910 0.7877 0.6057 0.150 Uiso 1 1 calc R
C17 C 0.8386(7) 0.479(3) 0.7006(7) 0.071(3) Uani 1 1 d .
C9 C 0.7488(5) 0.156(2) 0.6668(7) 0.118(3) Uani 1 1 d .
H9 H 0.7187 0.0294 0.6731 0.142 Uiso 1 1 calc R
C11 C 0.7975(9) 0.407(4) 0.6050(7) 0.146(6) Uani 1 1 d .
H11 H 0.7993 0.4425 0.5695 0.175 Uiso 1 1 calc R
C8 C 0.7923(6) 0.288(3) 0.7091(5) 0.079(3) Uani 1 1 d .
C10 C 0.7518(7) 0.223(4) 0.6125(6) 0.155(6) Uani 1 1 d .
H10 H 0.7228 0.1413 0.5828 0.185 Uiso 1 1 calc R
N1 N 0.8324(5) 0.3546(18) 0.8066(3) 0.0584(16) Uani 1 1 d .
O5 O 0.5741(2) 1.2917(9) 1.01818(19) 0.0571(13) Uani 1 1 d .
H5A H 0.6128 1.2471 1.0127 0.086 Uiso 1 1 calc R
O2 O 0.5784(3) 0.7660(7) 0.98122(16) 0.0553(13) Uani 1 1 d .
N2 N 0.5326(4) 0.8915(15) 1.0873(2) 0.0581(17) Uani 1 1 d .
C18 C 0.8801(5) 0.543(2) 0.8001(5) 0.060(2) Uani 1 1 d .
C14 C 0.9279(6) 0.857(2) 0.6829(9) 0.126(5) Uani 1 1 d .
H14 H 0.9588 0.9846 0.6780 0.151 Uiso 1 1 calc R
O3 O 0.9177(3) 0.6445(12) 0.8385(3) 0.094(2) Uani 1 1 d .
O1 O 0.6688(2) 1.0311(10) 0.98468(19) 0.0739(15) Uani 1 1 d .
C1 C 0.6393(5) 0.8228(15) 0.9727(3) 0.0540(19) Uani 1 1 d .
C22 C 0.5069(14) 0.783(5) 1.1731(10) 0.093(7) Uani 0.50 1 d P
C23 C 0.5779(8) 0.782(3) 1.1990(4) 0.114(4) Uani 1 1 d .
C25' C 0.5568(10) 1.079(3) 1.1270(9) 0.088(5) Uani 0.50 1 d P
C21' C 0.5268(12) 0.669(4) 1.1062(9) 0.076(5) Uani 0.50 1 d P
C24' C 0.5773(13) 1.033(6) 1.1837(8) 0.126(8) Uani 0.50 1 d P
N3 N 0.0012(14) 0.967(8) 0.9526(9) 0.079(9) Uani 0.50 1 d P
C26 C 0.0398(8) 1.154(3) 0.9780(8) 0.170(6) Uani 1 1 d .
C27 C -0.0318(8) 0.806(3) 0.9712(8) 0.157(7) Uani 1 1 d .
H5B H 0.573(3) 1.453(14) 1.004(3) 0.10(3) Uiso 1 1 d .
C25 C 0.6018(12) 0.896(3) 1.1098(9) 0.074(4) Uani 0.50 1 d P
C22' C 0.5438(16) 0.609(4) 1.1608(12) 0.099(6) Uani 0.50 1 d P
C24 C 0.6277(9) 0.852(3) 1.1667(11) 0.092(5) Uani 0.50 1 d P
C21 C 0.4836(10) 0.824(4) 1.1149(9) 0.079(6) Uani 0.50 1 d P
C28 C 0.020(3) 0.938(12) 0.940(2) 0.17(3) Uani 0.50 1 d P

loop_
_atom_site_aniso_label
_atom_site_aniso_U_11
_atom_site_aniso_U_22
_atom_site_aniso_U_33
_atom_site_aniso_U_23
_atom_site_aniso_U_13
_atom_site_aniso_U_12
Co1 0.0575(10) 0.0339(9) 0.0701(10) 0.0024(7) 0.0342(7) -0.0006(7)
C3 0.059(5) 0.066(5) 0.068(6) 0.002(4) 0.028(4) 0.009(4)
C20 0.064(6) 0.064(5) 0.055(4) 0.007(4) 0.034(4) 0.011(4)
C4 0.075(6) 0.059(5) 0.064(5) -0.003(4) 0.035(5) 0.008(4)
C5 0.054(5) 0.043(4) 0.060(5) 0.001(4) 0.031(4) 0.004(4)
C6 0.082(5) 0.066(5) 0.068(6) 0.002(5) 0.046(5) 0.018(4)
C2 0.070(6) 0.031(4) 0.076(6) 0.004(4) 0.050(5) -0.002(4)
C19 0.065(5) 0.066(5) 0.070(6) 0.009(4) 0.039(4) 0.019(4)
C16 0.052(7) 0.082(8) 0.068(12) -0.012(10) 0.030(9) -0.004(6)
O4 0.116(5) 0.107(5) 0.142(6) -0.053(4) 0.064(4) -0.042(4)
C15 0.097(8) 0.118(10) 0.075(10) 0.015(7) 0.053(6) 0.011(8)
C12 0.103(11) 0.158(13) 0.047(12) -0.022(10) 0.012(9) 0.059(11)
C7 0.067(8) 0.078(8) 0.100(12) -0.034(9) 0.041(8) -0.006(7)
C13 0.138(12) 0.144(12) 0.126(15) 0.065(11) 0.097(12) 0.052(9)
C17 0.052(7) 0.089(9) 0.080(16) 0.003(11) 0.034(10) 0.019(7)
C9 0.075(7) 0.164(10) 0.119(11) -0.056(10) 0.031(8) 0.017(7)
C11 0.125(12) 0.216(17) 0.107(15) 0.024(13) 0.050(12) 0.083(11)
C8 0.057(7) 0.122(10) 0.051(11) -0.047(9) -0.003(8) 0.018(8)
C10 0.107(11) 0.28(2) 0.065(11) -0.075(11) -0.008(8) 0.071(12)
N1 0.065(5) 0.066(5) 0.052(7) -0.016(5) 0.028(5) -0.001(5)
O5 0.057(3) 0.039(3) 0.087(3) 0.007(3) 0.038(3) -0.002(2)
O2 0.053(3) 0.038(3) 0.089(3) 0.004(2) 0.044(3) 0.000(2)
N2 0.058(6) 0.047(6) 0.074(5) 0.005(5) 0.025(5) -0.004(4)
C18 0.048(7) 0.077(8) 0.065(13) -0.001(7) 0.033(6) -0.005(7)
C14 0.113(9) 0.134(10) 0.143(13) 0.006(11) 0.055(9) 0.017(8)
O3 0.078(4) 0.139(5) 0.070(5) -0.034(4) 0.028(3) -0.039(4)
O1 0.071(3) 0.040(3) 0.131(4) -0.015(3) 0.064(3) -0.009(3)
C1 0.070(6) 0.032(5) 0.069(5) 0.009(4) 0.033(5) 0.009(6)
C22 0.16(2) 0.092(17) 0.056(18) 0.011(12) 0.074(17) 0.006(16)
C23 0.110(10) 0.113(11) 0.110(10) 0.029(10) 0.008(8) -0.015(8)
C25' 0.125(15) 0.047(12) 0.100(19) -0.019(12) 0.042(12) -0.035(12)
C21' 0.107(15) 0.069(16) 0.059(18) 0.005(12) 0.034(11) -0.004(13)
C24' 0.16(2) 0.19(3) 0.032(14) -0.010(15) 0.028(12) -0.06(2)
N3 0.064(15) 0.15(2) 0.031(10) -0.045(17) 0.017(14) 0.003(16)
C26 0.247(14) 0.195(15) 0.096(12) -0.053(10) 0.092(10) -0.125(13)
C27 0.169(11) 0.190(13) 0.124(16) -0.012(11) 0.057(8) -0.094(12)
C25 0.079(16) 0.056(12) 0.083(16) 0.023(10) 0.016(13) 0.008(11)
C22' 0.145(18) 0.082(16) 0.071(19) -0.002(15) 0.027(15) -0.041(17)
C24 0.090(14) 0.081(13) 0.114(19) 0.012(13) 0.041(15) -0.025(12)
C21 0.100(14) 0.057(12) 0.11(2) 0.002(11) 0.076(14) -0.013(12)
C28 0.16(4) 0.13(3) 0.25(6) -0.02(3) 0.13(3) -0.01(2)

loop_
_atom_type_symbol
_atom_type_description
_atom_type_scat_dispersion_real
_atom_type_scat_dispersion_imag
_atom_type_scat_source
C C 0.0033 0.0016 'International Tables Vol C Tables 4.2.6.8 and 6.1.1.4'
H H 0.0000 0.0000 'International Tables Vol C Tables 4.2.6.8 and 6.1.1.4'
N N 0.0061 0.0033 'International Tables Vol C Tables 4.2.6.8 and 6.1.1.4'
O O 0.0106 0.0060 'International Tables Vol C Tables 4.2.6.8 and 6.1.1.4'
Co Co 0.3494 0.9721 'International Tables Vol C Tables 4.2.6.8 and 6.1.1.4'

loop_
_geom_angle_atom_site_label_1
_geom_angle_atom_site_label_2
_geom_angle_atom_site_label_3
_geom_angle
_geom_angle_site_symmetry_1
_geom_angle_site_symmetry_3
O5 Co1 O5 180.000(1) . 3_677
O5 Co1 O2 90.98(17) . .
O5 Co1 O2 89.02(16) 3_677 .
O5 Co1 O2 89.02(16) . 3_677
O5 Co1 O2 90.98(17) 3_677 3_677
O2 Co1 O2 180.0(2) . 3_677
O5 Co1 N2 88.1(3) . .
O5 Co1 N2 91.9(3) 3_677 .
O2 Co1 N2 91.7(2) . .
O2 Co1 N2 88.3(2) 3_677 .
O5 Co1 N2 91.9(3) . 3_677
O5 Co1 N2 88.1(3) 3_677 3_677
O2 Co1 N2 88.3(2) . 3_677
O2 Co1 N2 91.7(2) 3_677 3_677
N2 Co1 N2 180.00(12) . 3_677
C4 C3 C2 111.3(5) . .
C19 C20 C2 111.4(5) . .
C5 C4 C3 112.7(5) . .
C4 C5 C6 114.8(5) . .
C4 C5 C19 109.3(5) . .
C6 C5 C19 109.7(5) . .
N1 C6 C5 112.9(5) . .
C1 C2 C20 112.9(6) . .
C1 C2 C3 110.9(5) . .
C20 C2 C3 109.4(5) . .
C20 C19 C5 112.2(5) . .
C15 C16 C17 119.1(12) . .
C15 C16 C18 119.1(14) . .
C17 C16 C18 121.8(11) . .
C16 C15 C14 122.0(10) . .
C11 C12 C13 127.3(18) . .
C11 C12 C17 115.2(17) . .
C13 C12 C17 117.5(12) . .
O4 C7 N1 121.0(12) . .
O4 C7 C8 122.6(14) . .
N1 C7 C8 116.4(9) . .
C14 C13 C12 121.4(13) . .
C16 C17 C8 120.1(12) . .
C16 C17 C12 119.5(14) . .
C8 C17 C12 120.3(17) . .
C8 C9 C10 117.4(11) . .
C10 C11 C12 125.2(16) . .
C9 C8 C17 122.3(14) . .
C9 C8 C7 117.5(17) . .
C17 C8 C7 120.2(10) . .
C11 C10 C9 119.5(14) . .
C7 N1 C18 125.4(7) . .
C7 N1 C6 118.8(9) . .
C18 N1 C6 115.8(9) . .
C1 O2 Co1 129.0(4) . .
C21' N2 C25 91.5(13) . .
C21' N2 C21 55.1(8) . .
C25 N2 C21 122.3(13) . .
C21' N2 C25' 115.5(11) . .
C25 N2 C25' 63.7(9) . .
C21 N2 C25' 88.2(12) . .
C21' N2 Co1 125.3(10) . .
C25 N2 Co1 115.8(10) . .
C21 N2 Co1 121.9(10) . .
C25' N2 Co1 119.0(9) . .
O3 C18 N1 120.8(10) . .
O3 C18 C16 123.1(12) . .
N1 C18 C16 116.1(9) . .
C13 C14 C15 120.4(13) . .
O1 C1 O2 123.2(6) . .
O1 C1 C2 117.3(7) . .
O2 C1 C2 119.5(7) . .
C23 C22 C21 121.0(14) . .
C22 C23 C22' 54.5(10) . .
C22 C23 C24' 85.5(18) . .
C22' C23 C24' 118.5(15) . .
C22 C23 C24 116.1(14) . .
C22' C23 C24 92.1(18) . .
C24' C23 C24 63.6(12) . .
C24' C25' N2 123.9(15) . .
N2 C21' C22' 124.2(15) . .
C23 C24' C25' 115.6(16) . .
C27 N3 C26 128.7(19) . .
N3 C26 C27 114.2(17) . 3_577
C27 C26 C28 132(2) 3_577 .
N3 C27 C26 116.1(18) . 3_577
C26 C27 C28 130(2) 3_577 .
N2 C25 C24 120.1(14) . .
C23 C22' C21' 120.2(15) . .
C25 C24 C23 120.3(14) . .
N2 C21 C22 119.5(15) . .
C26 C28 C27 96(3) . .

loop_
_geom_bond_atom_site_label_1
_geom_bond_atom_site_label_2
_geom_bond_distance
_geom_bond_site_symmetry_2
Co1 O5 2.082(4) .
Co1 O5 2.082(4) 3_677
Co1 O2 2.095(4) .
Co1 O2 2.095(4) 3_677
Co1 N2 2.228(6) .
Co1 N2 2.228(6) 3_677
C3 C4 1.523(8) .
C3 C2 1.538(8) .
C20 C19 1.516(8) .
C20 C2 1.530(8) .
C4 C5 1.513(8) .
C5 C6 1.518(8) .
C5 C19 1.526(7) .
C6 N1 1.473(8) .
C2 C1 1.511(8) .
C16 C15 1.353(11) .
C16 C17 1.374(11) .
C16 C18 1.463(11) .
O4 C7 1.235(9) .
C15 C14 1.387(13) .
C12 C11 1.385(18) .
C12 C13 1.397(14) .
C12 C17 1.448(13) .
C7 N1 1.369(10) .
C7 C8 1.490(12) .
C17 C8 1.401(11) .
C9 C8 1.380(12) .
C9 C10 1.439(14) .
C11 C10 1.360(16) .
N1 C18 1.397(9) .
O2 C1 1.269(8) .
N2 C21' 1.30(2) .
N2 C25 1.30(2) .
N2 C21 1.349(19) .
N2 C25' 1.418(19) .
C18 O3 1.190(8) .
O1 C1 1.254(8) .
C22 C23 1.35(2) .
C22 C21 1.45(2) .
C23 C22' 1.38(2) .
C23 C24' 1.40(3) .
C23 C24 1.45(2) .
C25' C24' 1.42(2) .
C21' C22' 1.38(2) .
N3 C27 1.23(4) .
N3 C26 1.31(4) .
C26 C28 1.50(5) .
C27 C26 1.354(16) 3_577
C27 C28 1.59(5) .
C25 C24 1.43(2) .
